data_4069073
loop_
_publ_author_name
'Tang, Christina Y.'
'Smith, William'
'Vidovic, Dragoslav'
'Thompson, Amber L.'
'Chaplin, Adrian B.'
'Aldridge, Simon'

_publ_section_title
;
 Sterically Encumbered Iridium Bis(N-heterocyclic carbene) Systems:
 Multiple C&#x2212;H Activation Processes and Isomeric Normal/Abnormal
 Carbene Complexes
;
_journal_issue 10
_journal_name_full Organometallics
_journal_page_first 3059
_journal_paper_doi 10.1021/om9000082
_journal_volume 28
_journal_year 2009
_chemical_formula_moiety 'C54 H70 Ir N4, C32 H12 B F24'
_chemical_formula_sum 'C86 H82 B F24 Ir N4'
_chemical_formula_weight 1830.61
_chemical_melting_point ?
_space_group_IT_number 14
_symmetry_cell_setting monoclinic
_symmetry_space_group_name_Hall '-P 2ybc'
_symmetry_space_group_name_H-M 'P 1 21/c 1'
_atom_sites_solution_hydrogens geom
_atom_sites_solution_primary direct
_audit_creation_date 08-05-17
_audit_creation_method CRYSTALS_ver_12.85
_cell_angle_alpha 90
_cell_angle_beta 93.2138(4)
_cell_angle_gamma 90
_cell_formula_units_Z 4
_cell_length_a 17.3647(1)
_cell_length_b 13.2604(1)
_cell_length_c 39.3621(3)
_cell_measurement_reflns_used 19898
_cell_measurement_temperature 150
_cell_measurement_theta_max 27
_cell_measurement_theta_min 5
_cell_volume 9049.38(11)
_computing_cell_refinement 'DENZO/SCALEPACK (Otwinowski & Minor, 1997)'
_computing_data_collection 'COLLECT (Nonius, 1997-2001).'
_computing_data_reduction 'DENZO/SCALEPACK (Otwinowski & Minor, 1997)'
_computing_molecular_graphics 'CAMERON (Watkin et al., 1996)'
_computing_publication_material 'CRYSTALS (Betteridge et al., 2003)'
_computing_structure_refinement 'CRYSTALS (Betteridge et al., 2003)'
_computing_structure_solution 'SIR92 (Altomare et al., 1994)'
_diffrn_ambient_temperature 150
_diffrn_measured_fraction_theta_full 0.991
_diffrn_measured_fraction_theta_max 0.985
_diffrn_measurement_device 'Nonius KappaCCD'
_diffrn_measurement_device_type Area
_diffrn_measurement_method \w
_diffrn_radiation_monochromator graphite
_diffrn_radiation_type 'Mo K\a'
_diffrn_radiation_wavelength 0.71073
_diffrn_reflns_av_R_equivalents 0.095
_diffrn_reflns_limit_h_max 22
_diffrn_reflns_limit_h_min -22
_diffrn_reflns_limit_k_max 14
_diffrn_reflns_limit_k_min -17
_diffrn_reflns_limit_l_max 51
_diffrn_reflns_limit_l_min -51
_diffrn_reflns_number 77300
_diffrn_reflns_theta_full 25.302
_diffrn_reflns_theta_max 27.502
_diffrn_reflns_theta_min 5.108
_diffrn_standards_number 0
_exptl_absorpt_coefficient_mu 1.567
_exptl_absorpt_correction_T_max 0.79
_exptl_absorpt_correction_T_min 0.61
_exptl_absorpt_correction_type multi-scan
_exptl_absorpt_process_details 'DENZO/SCALEPACK (Otwinowski & Minor, 1997)'
_exptl_crystal_colour clear_intense_yellow
_exptl_crystal_density_diffrn 1.344
_exptl_crystal_density_meas ?
_exptl_crystal_density_method 'not measured'
_exptl_crystal_description plate
_exptl_crystal_F_000 3696
_exptl_crystal_size_max 0.40
_exptl_crystal_size_mid 0.27
_exptl_crystal_size_min 0.15
_platon_squeeze_details
;
The discrete Fourier transform of the void region were treated as 
contributions to the A and B parts of the calculated structure factors.
;
_refine_diff_density_max 1.81
_refine_diff_density_min -0.98
_refine_ls_extinction_method None
_refine_ls_goodness_of_fit_ref 1.1686
_refine_ls_hydrogen_treatment constr
_refine_ls_matrix_type full
_refine_ls_number_parameters 1043
_refine_ls_number_reflns 12135
_refine_ls_number_restraints 12
_refine_ls_R_factor_all 0.1233
_refine_ls_R_factor_gt 0.0599
_refine_ls_shift/su_max 0.004671
_refine_ls_structure_factor_coef F
_refine_ls_weighting_details
;
 Method, part 1, Chebychev polynomial, (Watkin, 1994, Prince, 1982) 
 [weight] = 1.0/[A~0~*T~0~(x)+A~1~*T~1~(x) ... +A~n-1~]*T~n-1~(x)] 
 where A~i~ are the Chebychev coefficients listed below and x= Fcalc/Fmax 
 Method = Robust Weighting (Prince, 1982) 
 W = [weight] * [1-(deltaF/6*sigmaF)^2^]^2^ 
 A~i~ are: 
 0.618 0.376 0.567 0.155 0.178 
;
_refine_ls_weighting_scheme calc
_refine_ls_wR_factor_all 0.0857
_refine_ls_wR_factor_gt 0.0563
_refine_ls_wR_factor_ref 0.0563
_reflns_limit_h_max 22
_reflns_limit_h_min -22
_reflns_limit_k_max 17
_reflns_limit_k_min 0
_reflns_limit_l_max 51
_reflns_limit_l_min 0
_reflns_number_gt 12135
_reflns_number_total 20485
_reflns_threshold_expression I>2.0\s(I)
_oxford_diffrn_Wilson_B_factor 2.16
_oxford_diffrn_Wilson_scale 350.86
_oxford_refine_ls_r_factor_ref 0.0599
_oxford_refine_ls_scale 0.05944(7)
_oxford_reflns_number_all 20485
_oxford_reflns_threshold_expression_ref I>2.0\s(I)
_oxford_structure_analysis_title 5826
_cod_data_source_file om9000082_si_001.cif
_cod_data_source_block 2
_cod_depositor_comments
;
The following automatic conversions were performed:

'_chemical_melting_point' value 'not measured' was changed to '?' -
the value is undefined or not given.

'_symmetry_cell_setting' value
'Monoclinic' changed to 'monoclinic' according to
/home/saulius/struct/CIF-dictionaries/cif_core.dic dictionary named
'cif_core.dic' version 2.4.2 from 2011-04-26.

Automatic conversion script
Id: cif_fix_values 1715 2011-07-08 13:25:40Z adriana 

The following automatic conversions were performed:

'_exptl_crystal_density_meas' value 'not measured' was changed to '?'
- the value is perceived as not measured.

Automatic conversion script
Id: cif_fix_values 3008 2015-01-20 13:52:24Z robertas 
;
_cod_original_sg_symbol_H-M 'P 1 21/c 1 '
_cod_original_formula_sum 'C86 H82 B1 F24 Ir1 N4'
_cod_database_code 4069073

loop_
_symmetry_equiv_pos_as_xyz
x,y,z
-x,-y,-z
-x,y+1/2,-z+1/2
x,-y+1/2,z+1/2

loop_
_atom_site_label
_atom_site_type_symbol
_atom_site_fract_x
_atom_site_fract_y
_atom_site_fract_z
_atom_site_U_iso_or_equiv
_atom_site_occupancy
_atom_site_adp_type
_atom_site_refinement_flags_posn
_atom_site_refinement_flags_occupancy
_atom_site_disorder_group
Ir1 Ir 0.218104(14) 0.214494(19) 0.383418(6) 0.0291 1.0000 Uani . . .
C2 C 0.1249(4) 0.2656(6) 0.41647(17) 0.0452 1.0000 Uani . . .
C3 C 0.0931(3) 0.2725(5) 0.38349(15) 0.0368 1.0000 Uani . . .
C4 C 0.0274(4) 0.2029(6) 0.37144(16) 0.0416 1.0000 Uani . . .
C5 C 0.0954(4) 0.3705(6) 0.36462(17) 0.0412 1.0000 Uani . . .
C6 C 0.1206(4) 0.3747(5) 0.33110(17) 0.0371 1.0000 Uani . . .
N7 N 0.1406(3) 0.2802(5) 0.31588(12) 0.0364 1.0000 Uani . . .
C8 C 0.1792(3) 0.2048(5) 0.33364(15) 0.0305 1.0000 Uani . . .
N9 N 0.1797(3) 0.1271(4) 0.31114(13) 0.0348 1.0000 Uani . . .
C10 C 0.1407(4) 0.1518(5) 0.28044(16) 0.0374 1.0000 Uani . . .
C11 C 0.1160(4) 0.2473(5) 0.28356(16) 0.0368 1.0000 Uani . . .
C12 C 0.2178(4) 0.0291(5) 0.31508(16) 0.0366 1.0000 Uani . . .
C13 C 0.2845(4) 0.0134(6) 0.29848(17) 0.0407 1.0000 Uani . . .
C14 C 0.3232(4) 0.0937(6) 0.27784(17) 0.0443 1.0000 Uani . . .
C15 C 0.3075(4) 0.0732(7) 0.23960(18) 0.0530 1.0000 Uani . . .
C16 C 0.4102(4) 0.1032(7) 0.2858(2) 0.0604 1.0000 Uani . . .
C17 C 0.3168(5) -0.0857(6) 0.3005(2) 0.0545 1.0000 Uani . . .
C18 C 0.2814(5) -0.1601(6) 0.3179(2) 0.0555 1.0000 Uani . . .
C19 C 0.2153(5) -0.1417(6) 0.3338(2) 0.0517 1.0000 Uani . . .
C20 C 0.1802(4) -0.0477(5) 0.33267(17) 0.0420 1.0000 Uani . . .
C21 C 0.1035(4) -0.0303(6) 0.34838(19) 0.0462 1.0000 Uani . . .
C22 C 0.0373(5) -0.0396(9) 0.3214(2) 0.0735 1.0000 Uani . . .
C23 C 0.0903(6) -0.0941(8) 0.3788(3) 0.0769 1.0000 Uani . . .
C24 C 0.1253(4) 0.4656(5) 0.31337(18) 0.0417 1.0000 Uani . . .
C25 C 0.1593(4) 0.4759(6) 0.27872(19) 0.0487 1.0000 Uani . . .
C26 C 0.0983(5) 0.5038(7) 0.2508(2) 0.0684 1.0000 Uani . . .
C27 C 0.2247(5) 0.5561(7) 0.2802(2) 0.0702 1.0000 Uani . . .
C28 C 0.0976(5) 0.5518(6) 0.3295(2) 0.0564 1.0000 Uani . . .
C29 C 0.0699(5) 0.5475(7) 0.3614(2) 0.0645 1.0000 Uani . . .
C30 C 0.0701(5) 0.4581(6) 0.3792(2) 0.0527 1.0000 Uani . . .
C31 C 0.2800(3) 0.2126(6) 0.42941(15) 0.0346 1.0000 Uani . . .
N32 N 0.3142(3) 0.2989(4) 0.44187(14) 0.0400 1.0000 Uani . . .
C33 C 0.3612(4) 0.2808(6) 0.4711(2) 0.0558 1.0000 Uani . . .
C34 C 0.3542(5) 0.1822(6) 0.4772(2) 0.0563 1.0000 Uani . . .
N35 N 0.3046(3) 0.1420(5) 0.45208(14) 0.0419 1.0000 Uani . . .
C36 C 0.2801(5) 0.0367(6) 0.45125(19) 0.0482 1.0000 Uani . . .
C37 C 0.2134(5) 0.0119(6) 0.4670(2) 0.0506 1.0000 Uani . . .
C38 C 0.1902(5) -0.0882(6) 0.4654(2) 0.0590 1.0000 Uani . . .
C39 C 0.2341(6) -0.1596(6) 0.4499(2) 0.0688 1.0000 Uani . . .
C40 C 0.3009(6) -0.1347(6) 0.4358(2) 0.0646 1.0000 Uani . . .
C41 C 0.3264(5) -0.0335(6) 0.4355(2) 0.0517 1.0000 Uani . . .
C42 C 0.4028(5) -0.0072(6) 0.4215(2) 0.0583 1.0000 Uani . . .
C43 C 0.4681(5) -0.0439(8) 0.4469(3) 0.0738 1.0000 Uani . . .
C44 C 0.4133(6) -0.0517(8) 0.3864(3) 0.0771 1.0000 Uani . . .
C45 C 0.1695(5) 0.0883(6) 0.4876(2) 0.0561 1.0000 Uani . . .
C46 C 0.0834(5) 0.0741(7) 0.4849(3) 0.0758 1.0000 Uani . . .
C47 C 0.1991(6) 0.0815(8) 0.5252(2) 0.0826 1.0000 Uani . . .
C48 C 0.3065(4) 0.3904(5) 0.42230(17) 0.0377 1.0000 Uani . . .
C49 C 0.2672(4) 0.4726(5) 0.43458(17) 0.0372 1.0000 Uani . . .
C50 C 0.2576(4) 0.5554(6) 0.4127(2) 0.0501 1.0000 Uani . . .
C51 C 0.2853(5) 0.5507(7) 0.3799(2) 0.0639 1.0000 Uani . . .
C52 C 0.3245(5) 0.4686(7) 0.3692(2) 0.0586 1.0000 Uani . . .
C53 C 0.3365(4) 0.3871(6) 0.39000(19) 0.0482 1.0000 Uani . . .
C54 C 0.3849(4) 0.2920(8) 0.3803(2) 0.0618 1.0000 Uani . . .
C55 C 0.3306(4) 0.2059(7) 0.36543(19) 0.0517 1.0000 Uani . . .
C56 C 0.4502(5) 0.3139(8) 0.3593(3) 0.0764 1.0000 Uani . . .
C57 C 0.2389(5) 0.4755(6) 0.47032(17) 0.0491 1.0000 Uani . . .
C58 C 0.1573(5) 0.5195(7) 0.4721(2) 0.0604 1.0000 Uani . . .
C59 C 0.2963(5) 0.5374(7) 0.4937(2) 0.0614 1.0000 Uani . . .
F60 F 0.9095(3) 0.2529(4) 0.48956(11) 0.0729 1.0000 Uani . . .
C61 C 0.9000(5) 0.2515(7) 0.4560(2) 0.0560 1.0000 Uani . . .
F62 F 0.9537(3) 0.3062(6) 0.44383(15) 0.1023 1.0000 Uani . . .
F63 F 0.9173(4) 0.1559(5) 0.44775(18) 0.1094 1.0000 Uani . . .
C64 C 0.8202(4) 0.2788(6) 0.44348(15) 0.0430 1.0000 Uani . . .
C65 C 0.8091(4) 0.3544(6) 0.41942(16) 0.0392 1.0000 Uani . . .
C66 C 0.7353(4) 0.3858(5) 0.40752(15) 0.0361 1.0000 Uani . . .
C67 C 0.6733(4) 0.3322(5) 0.42013(16) 0.0389 1.0000 Uani . . .
C68 C 0.6842(4) 0.2554(5) 0.44373(18) 0.0441 1.0000 Uani . . .
C69 C 0.7576(4) 0.2293(6) 0.45620(17) 0.0463 1.0000 Uani . . .
C70 C 0.6160(5) 0.2042(7) 0.4568(2) 0.0631 1.0000 Uani . . .
F71 F 0.6323(3) 0.1148(5) 0.47194(17) 0.1019 1.0000 Uani . . .
F72 F 0.5611(3) 0.1828(5) 0.43280(15) 0.0940 1.0000 Uani . . .
F73 F 0.5804(4) 0.2583(6) 0.4796(2) 0.1212 1.0000 Uani . . .
B74 B 0.7238(4) 0.4708(6) 0.37737(17) 0.0324 1.0000 Uani . . .
C75 C 0.7331(4) 0.4082(5) 0.34163(15) 0.0337 1.0000 Uani . . .
C76 C 0.6728(4) 0.3530(5) 0.32649(16) 0.0362 1.0000 Uani . . .
C77 C 0.6801(4) 0.2970(5) 0.29703(15) 0.0380 1.0000 Uani . . .
C78 C 0.7492(4) 0.2945(5) 0.28158(16) 0.0384 1.0000 Uani . . .
C79 C 0.8110(4) 0.3473(5) 0.29674(16) 0.0351 1.0000 Uani . . .
C80 C 0.8029(4) 0.4031(5) 0.32607(15) 0.0340 1.0000 Uani . . .
C81 C 0.8870(4) 0.3471(6) 0.28043(19) 0.0485 1.0000 Uani . . .
F82 F 0.9034(4) 0.4380(6) 0.2679(2) 0.1347 1.0000 Uani . . .
F83 F 0.9448(3) 0.3308(8) 0.30079(15) 0.1399 1.0000 Uani . . .
F84 F 0.8903(3) 0.2906(7) 0.25381(18) 0.1221 1.0000 Uani . . .
C85 C 0.6115(5) 0.2426(6) 0.2817(2) 0.0543 1.0000 Uani . . .
F86 F 0.5572(3) 0.3053(5) 0.26961(18) 0.1020 1.0000 Uani . . .
F87 F 0.6269(3) 0.1839(5) 0.25611(16) 0.1086 1.0000 Uani . . .
F88 F 0.5765(3) 0.1872(5) 0.30394(15) 0.0948 1.0000 Uani . . .
C89 C 0.6385(3) 0.5260(5) 0.37811(16) 0.0340 1.0000 Uani . . .
C90 C 0.5963(4) 0.5572(6) 0.34843(17) 0.0437 1.0000 Uani . . .
C91 C 0.5257(4) 0.6075(6) 0.34913(17) 0.0455 1.0000 Uani . . .
C92 C 0.4943(4) 0.6297(6) 0.37989(18) 0.0466 1.0000 Uani . . .
C93 C 0.5349(4) 0.6001(6) 0.40972(17) 0.0431 1.0000 Uani . . .
C94 C 0.6058(4) 0.5505(5) 0.40850(16) 0.0379 1.0000 Uani . . .
C95 C 0.5019(5) 0.6218(8) 0.4434(2) 0.0627 1.0000 Uani . . .
F96 F 0.4322(3) 0.6588(5) 0.44133(12) 0.0757 1.0000 Uani . . .
F97 F 0.5447(4) 0.6934(7) 0.46063(15) 0.1261 1.0000 Uani . . .
F98 F 0.5051(6) 0.5473(7) 0.46387(17) 0.1611 1.0000 Uani . . .
C99 C 0.4862(3) 0.6418(5) 0.31699(12) 0.0712 1.0000 Uani D . .
C103 C 0.7863(4) 0.5637(5) 0.38073(17) 0.0377 1.0000 Uani . . .
C104 C 0.8303(4) 0.5891(6) 0.41044(19) 0.0471 1.0000 Uani . . .
C105 C 0.8842(4) 0.6671(7) 0.4113(2) 0.0581 1.0000 Uani . . .
C106 C 0.8951(5) 0.7235(7) 0.3824(2) 0.0644 1.0000 Uani . . .
C107 C 0.8507(5) 0.7026(6) 0.3532(2) 0.0544 1.0000 Uani . . .
C108 C 0.7981(4) 0.6232(5) 0.35241(18) 0.0442 1.0000 Uani . . .
C109 C 0.8615(7) 0.7615(8) 0.3217(3) 0.0855 1.0000 Uani . . .
F110 F 0.8718(4) 0.8581(5) 0.32669(18) 0.1032 1.0000 Uani . . .
F111 F 0.8021(5) 0.7564(5) 0.29823(17) 0.1195 1.0000 Uani . . .
F112 F 0.9232(6) 0.7317(6) 0.3063(2) 0.1530 1.0000 Uani . . .
C113 C 0.9338(6) 0.6817(8) 0.4436(3) 0.0868 1.0000 Uani . . .
F114 F 0.8937(4) 0.6841(5) 0.47151(15) 0.0948 1.0000 Uani . . .
F115 F 0.9716(4) 0.7685(6) 0.44357(16) 0.1216 1.0000 Uani . . .
F116 F 0.9825(5) 0.6071(8) 0.4497(3) 0.1981 1.0000 Uani . . .
H1 H 0.2140 0.1008 0.3850 0.0311 1.0000 Uiso R . .
H21 H 0.1360 0.3272 0.4290 0.0540 1.0000 Uiso R . .
H22 H 0.1046 0.2154 0.4312 0.0537 1.0000 Uiso R . .
H43 H 0.0311 0.1865 0.3478 0.0598 1.0000 Uiso R . .
H41 H -0.0205 0.2363 0.3745 0.0599 1.0000 Uiso R . .
H42 H 0.0297 0.1422 0.3847 0.0599 1.0000 Uiso R . .
H101 H 0.1335 0.1100 0.2617 0.0441 1.0000 Uiso R . .
H111 H 0.0884 0.2842 0.2672 0.0441 1.0000 Uiso R . .
H141 H 0.2993 0.1581 0.2830 0.0518 1.0000 Uiso R . .
H152 H 0.3284 0.1274 0.2266 0.0808 1.0000 Uiso R . .
H151 H 0.3310 0.0114 0.2335 0.0810 1.0000 Uiso R . .
H153 H 0.2530 0.0688 0.2345 0.0808 1.0000 Uiso R . .
H162 H 0.4293 0.1624 0.2751 0.0930 1.0000 Uiso R . .
H163 H 0.4201 0.1081 0.3100 0.0929 1.0000 Uiso R . .
H161 H 0.4363 0.0452 0.2775 0.0929 1.0000 Uiso R . .
H171 H 0.3619 -0.0992 0.2897 0.0659 1.0000 Uiso R . .
H181 H 0.3036 -0.2240 0.3189 0.0659 1.0000 Uiso R . .
H191 H 0.1931 -0.1933 0.3455 0.0620 1.0000 Uiso R . .
H211 H 0.1027 0.0395 0.3559 0.0529 1.0000 Uiso R . .
H221 H -0.0102 -0.0195 0.3308 0.1128 1.0000 Uiso R . .
H223 H 0.0338 -0.1090 0.3145 0.1129 1.0000 Uiso R . .
H222 H 0.0473 0.0019 0.3021 0.1130 1.0000 Uiso R . .
H232 H 0.0418 -0.0763 0.3878 0.1149 1.0000 Uiso R . .
H231 H 0.1313 -0.0831 0.3958 0.1150 1.0000 Uiso R . .
H233 H 0.0895 -0.1641 0.3724 0.1150 1.0000 Uiso R . .
H251 H 0.1814 0.4108 0.2728 0.0599 1.0000 Uiso R . .
H262 H 0.1227 0.5149 0.2298 0.1010 1.0000 Uiso R . .
H263 H 0.0718 0.5642 0.2571 0.1010 1.0000 Uiso R . .
H261 H 0.0613 0.4506 0.2478 0.1009 1.0000 Uiso R . .
H273 H 0.2476 0.5576 0.2584 0.1069 1.0000 Uiso R . .
H271 H 0.2634 0.5387 0.2975 0.1069 1.0000 Uiso R . .
H272 H 0.2040 0.6214 0.2849 0.1071 1.0000 Uiso R . .
H281 H 0.0984 0.6134 0.3181 0.0681 1.0000 Uiso R . .
H291 H 0.0513 0.6055 0.3712 0.0729 1.0000 Uiso R . .
H301 H 0.0521 0.4568 0.4010 0.0640 1.0000 Uiso R . .
H331 H 0.3911 0.3276 0.4833 0.0658 1.0000 Uiso R . .
H341 H 0.3778 0.1466 0.4953 0.0660 1.0000 Uiso R . .
H381 H 0.1442 -0.1073 0.4746 0.0708 1.0000 Uiso R . .
H391 H 0.2177 -0.2264 0.4494 0.0790 1.0000 Uiso R . .
H401 H 0.3299 -0.1844 0.4260 0.0740 1.0000 Uiso R . .
H421 H 0.4059 0.0662 0.4197 0.0689 1.0000 Uiso R . .
H432 H 0.5166 -0.0240 0.4384 0.1089 1.0000 Uiso R . .
H431 H 0.4627 -0.0141 0.4690 0.1090 1.0000 Uiso R . .
H433 H 0.4669 -0.1163 0.4488 0.1090 1.0000 Uiso R . .
H442 H 0.4583 -0.0219 0.3769 0.1239 1.0000 Uiso R . .
H443 H 0.4208 -0.1236 0.3883 0.1240 1.0000 Uiso R . .
H441 H 0.3686 -0.0379 0.3717 0.1240 1.0000 Uiso R . .
H451 H 0.1810 0.1558 0.4794 0.0680 1.0000 Uiso R . .
H462 H 0.0580 0.1304 0.4948 0.1139 1.0000 Uiso R . .
H461 H 0.0697 0.0133 0.4962 0.1140 1.0000 Uiso R . .
H463 H 0.0669 0.0691 0.4611 0.1139 1.0000 Uiso R . .
H472 H 0.1722 0.1290 0.5387 0.1189 1.0000 Uiso R . .
H471 H 0.1905 0.0143 0.5334 0.1189 1.0000 Uiso R . .
H473 H 0.2535 0.0955 0.5271 0.1190 1.0000 Uiso R . .
H501 H 0.2335 0.6133 0.4200 0.0588 1.0000 Uiso R . .
H511 H 0.2762 0.6051 0.3652 0.0738 1.0000 Uiso R . .
H521 H 0.3440 0.4692 0.3476 0.0700 1.0000 Uiso R . .
H541 H 0.4074 0.2656 0.4022 0.0761 1.0000 Uiso R . .
H551 H 0.3496 0.1401 0.3724 0.0801 1.0000 Uiso R . .
H552 H 0.3285 0.2096 0.3407 0.0801 1.0000 Uiso R . .
H561 H 0.4852 0.2550 0.3594 0.1280 1.0000 Uiso R . .
H562 H 0.4771 0.3734 0.3701 0.1277 1.0000 Uiso R . .
H563 H 0.4290 0.3295 0.3358 0.1281 1.0000 Uiso R . .
H571 H 0.2383 0.4059 0.4789 0.0579 1.0000 Uiso R . .
H581 H 0.1424 0.5174 0.4952 0.0920 1.0000 Uiso R . .
H582 H 0.1555 0.5883 0.4642 0.0920 1.0000 Uiso R . .
H583 H 0.1215 0.4796 0.4582 0.0920 1.0000 Uiso R . .
H593 H 0.2776 0.5397 0.5162 0.0949 1.0000 Uiso R . .
H592 H 0.3463 0.5058 0.4948 0.0948 1.0000 Uiso R . .
H591 H 0.3011 0.6050 0.4850 0.0950 1.0000 Uiso R . .
H651 H 0.8524 0.3855 0.4107 0.0459 1.0000 Uiso R . .
H671 H 0.6234 0.3483 0.4124 0.0469 1.0000 Uiso R . .
H691 H 0.7652 0.1797 0.4726 0.0559 1.0000 Uiso R . .
H761 H 0.6255 0.3527 0.3366 0.0449 1.0000 Uiso R . .
H781 H 0.7545 0.2573 0.2617 0.0460 1.0000 Uiso R . .
H801 H 0.8456 0.4372 0.3357 0.0408 1.0000 Uiso R . .
H901 H 0.6160 0.5446 0.3273 0.0509 1.0000 Uiso R . .
H921 H 0.4481 0.6638 0.3805 0.0561 1.0000 Uiso R . .
H941 H 0.6324 0.5334 0.4288 0.0460 1.0000 Uiso R . .
H1041 H 0.8237 0.5527 0.4304 0.0538 1.0000 Uiso R . .
H1061 H 0.9313 0.7749 0.3826 0.0791 1.0000 Uiso R . .
H1081 H 0.7700 0.6106 0.3320 0.0559 1.0000 Uiso R . .
F1000 F 0.4099(4) 0.6148(7) 0.3147(2) 0.057(3) 0.495(11) Uiso D P 1
F1010 F 0.5125(5) 0.6142(8) 0.2899(2) 0.076(4) 0.495(11) Uiso D P 1
F1020 F 0.4661(6) 0.7406(7) 0.3195(3) 0.095(5) 0.495(11) Uiso D P 1
F1001 F 0.4559(7) 0.5551(8) 0.3008(3) 0.121(6) 0.505(11) Uiso D P 2
F1011 F 0.5257(5) 0.6837(7) 0.2957(2) 0.070(3) 0.505(11) Uiso D P 2
F1021 F 0.4164(5) 0.6764(8) 0.3202(2) 0.081(4) 0.505(11) Uiso D P 2

loop_
_atom_site_aniso_label
_atom_site_aniso_U_11
_atom_site_aniso_U_22
_atom_site_aniso_U_33
_atom_site_aniso_U_23
_atom_site_aniso_U_13
_atom_site_aniso_U_12
Ir1 0.02941(11) 0.02828(11) 0.02931(11) 0.00025(14) 0.00024(7) 0.00096(14)
C2 0.037(3) 0.061(5) 0.038(3) -0.002(3) 0.004(3) 0.008(3)
C3 0.029(3) 0.046(4) 0.035(3) -0.005(3) 0.001(2) -0.001(3)
C4 0.035(3) 0.052(4) 0.038(3) 0.000(3) 0.000(3) 0.000(3)
C5 0.032(3) 0.048(4) 0.043(4) -0.004(3) -0.006(3) 0.003(3)
C6 0.033(3) 0.035(4) 0.043(4) -0.003(3) 0.000(3) 0.004(3)
N7 0.032(3) 0.041(3) 0.036(3) -0.002(3) 0.002(2) 0.002(3)
C8 0.024(3) 0.034(3) 0.034(3) 0.004(3) 0.005(2) -0.005(3)
N9 0.036(3) 0.037(3) 0.031(3) 0.000(2) -0.003(2) 0.001(2)
C10 0.036(3) 0.043(4) 0.033(3) -0.002(3) 0.000(3) 0.002(3)
C11 0.033(3) 0.048(4) 0.029(3) 0.004(3) -0.004(3) -0.003(3)
C12 0.039(4) 0.039(4) 0.032(3) -0.005(3) -0.004(3) 0.000(3)
C13 0.039(4) 0.047(4) 0.035(3) -0.009(3) -0.004(3) -0.003(3)
C14 0.040(4) 0.052(4) 0.041(4) -0.009(3) 0.003(3) 0.001(3)
C15 0.045(4) 0.071(5) 0.043(4) -0.011(4) 0.003(3) -0.001(4)
C16 0.040(4) 0.090(7) 0.051(4) -0.012(4) -0.001(3) -0.004(4)
C17 0.052(5) 0.057(5) 0.054(4) -0.013(4) -0.004(4) 0.017(4)
C18 0.069(5) 0.037(4) 0.059(5) 0.001(4) -0.007(4) 0.005(4)
C19 0.061(5) 0.038(4) 0.054(4) 0.004(4) -0.006(4) -0.005(4)
C20 0.056(4) 0.034(4) 0.035(3) -0.004(3) -0.004(3) -0.006(3)
C21 0.050(4) 0.039(4) 0.050(4) 0.003(3) 0.000(3) -0.010(3)
C22 0.046(5) 0.100(8) 0.074(6) -0.011(6) -0.003(4) -0.018(5)
C23 0.083(7) 0.077(7) 0.072(6) 0.020(5) 0.024(5) -0.002(5)
C24 0.036(4) 0.036(4) 0.052(4) 0.004(3) -0.007(3) 0.006(3)
C25 0.050(4) 0.046(4) 0.049(4) 0.014(3) -0.006(3) -0.007(3)
C26 0.060(5) 0.075(6) 0.068(6) 0.022(5) -0.018(4) -0.002(5)
C27 0.065(6) 0.070(6) 0.074(6) 0.016(5) -0.008(5) -0.022(5)
C28 0.060(5) 0.043(4) 0.066(5) 0.010(4) -0.006(4) 0.003(4)
C29 0.066(6) 0.049(5) 0.078(6) -0.014(4) -0.002(5) 0.016(4)
C30 0.055(5) 0.051(5) 0.051(4) -0.007(4) 0.004(4) 0.006(4)
C31 0.035(3) 0.031(3) 0.037(3) -0.010(3) -0.002(2) 0.003(3)
N32 0.040(3) 0.035(3) 0.043(3) -0.003(3) -0.014(2) 0.007(3)
C33 0.047(4) 0.042(4) 0.074(5) -0.014(4) -0.031(4) 0.005(4)
C34 0.071(5) 0.044(4) 0.051(4) -0.011(3) -0.030(4) 0.007(4)
N35 0.049(3) 0.035(3) 0.039(3) -0.004(3) -0.012(3) 0.004(3)
C36 0.057(5) 0.040(4) 0.045(4) -0.009(3) -0.018(3) 0.010(4)
C37 0.055(5) 0.039(4) 0.056(5) 0.002(3) -0.021(4) 0.001(4)
C38 0.068(6) 0.046(5) 0.061(5) 0.015(4) -0.009(4) -0.005(4)
C39 0.094(7) 0.036(5) 0.074(6) 0.011(4) -0.020(5) -0.007(5)
C40 0.089(7) 0.035(4) 0.068(6) -0.003(4) -0.017(5) 0.011(4)
C41 0.063(5) 0.039(4) 0.050(4) -0.004(3) -0.019(4) 0.004(4)
C42 0.066(5) 0.047(5) 0.060(5) -0.011(4) -0.014(4) 0.010(4)
C43 0.059(6) 0.069(6) 0.091(7) -0.001(5) -0.019(5) 0.009(5)
C44 0.080(7) 0.072(6) 0.080(6) -0.020(5) 0.013(5) 0.023(5)
C45 0.050(5) 0.050(5) 0.067(5) 0.015(4) -0.004(4) 0.010(4)
C46 0.063(6) 0.064(6) 0.102(8) 0.026(5) 0.011(5) 0.009(5)
C47 0.098(8) 0.086(7) 0.062(6) -0.006(5) -0.012(5) 0.034(6)
C48 0.038(4) 0.035(4) 0.039(4) -0.005(3) -0.007(3) -0.002(3)
C49 0.037(4) 0.038(4) 0.036(3) -0.004(3) -0.001(3) -0.001(3)
C50 0.055(5) 0.035(4) 0.059(5) 0.000(3) -0.008(4) 0.001(3)
C51 0.079(6) 0.061(5) 0.050(5) 0.022(4) -0.011(4) -0.017(5)
C52 0.060(5) 0.078(6) 0.038(4) -0.005(4) 0.007(4) -0.009(5)
C53 0.034(4) 0.061(5) 0.049(4) -0.013(4) 0.000(3) -0.006(3)
C54 0.039(4) 0.093(6) 0.052(4) -0.037(5) -0.007(3) 0.008(5)
C55 0.051(4) 0.056(5) 0.047(4) -0.004(4) -0.007(3) 0.004(4)
C56 0.057(5) 0.083(7) 0.090(7) -0.009(5) 0.012(5) -0.006(5)
C57 0.066(5) 0.047(4) 0.034(4) -0.006(3) 0.001(3) 0.006(4)
C58 0.059(5) 0.068(6) 0.055(5) -0.016(4) 0.008(4) 0.007(4)
C59 0.059(5) 0.082(6) 0.043(4) -0.010(4) -0.003(4) 0.005(5)
F60 0.050(3) 0.122(5) 0.045(2) 0.015(3) -0.0093(19) 0.012(3)
C61 0.046(4) 0.069(5) 0.053(4) 0.017(4) 0.003(3) 0.027(4)
F62 0.037(3) 0.172(7) 0.098(4) 0.069(4) 0.006(3) 0.026(3)
F63 0.095(4) 0.104(5) 0.125(5) -0.022(4) -0.029(4) 0.061(4)
C64 0.045(4) 0.051(4) 0.034(3) -0.001(3) 0.006(3) 0.018(4)
C65 0.034(3) 0.050(4) 0.033(3) 0.003(3) 0.005(3) 0.010(3)
C66 0.043(4) 0.044(4) 0.022(3) -0.004(3) 0.001(3) 0.009(3)
C67 0.039(4) 0.042(4) 0.035(3) -0.002(3) -0.004(3) 0.001(3)
C68 0.048(4) 0.040(4) 0.044(4) 0.007(3) -0.001(3) 0.003(3)
C69 0.052(4) 0.047(5) 0.040(3) 0.011(3) -0.001(3) 0.007(4)
C70 0.063(5) 0.061(5) 0.065(5) 0.020(5) -0.006(4) -0.008(5)
F71 0.086(4) 0.092(4) 0.126(5) 0.071(4) -0.007(4) -0.014(3)
F72 0.077(4) 0.105(5) 0.096(4) 0.041(3) -0.025(3) -0.037(3)
F73 0.115(5) 0.120(6) 0.137(6) -0.032(5) 0.081(5) -0.048(4)
B74 0.029(3) 0.037(4) 0.030(4) 0.002(3) -0.008(3) 0.002(3)
C75 0.040(3) 0.032(3) 0.028(3) 0.005(3) -0.003(3) 0.001(3)
C76 0.028(3) 0.043(4) 0.038(3) -0.001(3) -0.003(3) -0.008(3)
C77 0.040(3) 0.040(4) 0.033(3) -0.003(3) -0.003(2) -0.008(3)
C78 0.040(3) 0.040(4) 0.035(3) -0.005(3) -0.001(3) 0.004(3)
C79 0.032(3) 0.039(4) 0.034(3) 0.004(3) 0.000(3) 0.007(3)
C80 0.033(3) 0.036(3) 0.032(3) -0.004(3) -0.004(3) 0.000(3)
C81 0.045(4) 0.055(5) 0.047(4) -0.008(4) 0.008(3) 0.000(4)
F82 0.093(5) 0.104(5) 0.217(9) 0.055(6) 0.096(5) 0.015(4)
F83 0.043(3) 0.303(12) 0.075(4) 0.038(5) 0.013(3) 0.044(5)
F84 0.074(4) 0.175(7) 0.122(5) -0.087(5) 0.052(4) -0.033(4)
C85 0.044(4) 0.067(5) 0.052(4) -0.013(4) -0.006(3) -0.010(4)
F86 0.064(3) 0.104(5) 0.132(5) -0.011(4) -0.048(3) -0.007(3)
F87 0.064(3) 0.150(6) 0.112(5) -0.092(4) 0.000(3) -0.026(3)
F88 0.083(4) 0.115(5) 0.086(4) 0.003(3) -0.009(3) -0.064(4)
C89 0.030(3) 0.039(4) 0.033(3) 0.002(3) 0.002(2) 0.001(3)
C90 0.042(4) 0.055(4) 0.035(3) 0.006(3) 0.006(3) 0.007(3)
C91 0.033(3) 0.068(5) 0.035(3) 0.015(3) 0.001(3) 0.013(3)
C92 0.041(4) 0.053(4) 0.046(4) 0.006(3) 0.003(3) 0.018(3)
C93 0.050(4) 0.045(4) 0.034(3) -0.001(3) 0.001(3) 0.010(3)
C94 0.037(3) 0.045(4) 0.031(3) 0.000(3) -0.006(3) 0.013(3)
C95 0.061(5) 0.088(7) 0.040(4) -0.002(4) 0.003(4) 0.034(5)
F96 0.060(3) 0.115(4) 0.052(3) -0.008(3) 0.006(2) 0.041(3)
F97 0.086(4) 0.222(9) 0.069(4) -0.070(5) -0.012(3) 0.026(5)
F98 0.225(9) 0.180(8) 0.088(4) 0.082(5) 0.104(5) 0.151(7)
C99 0.050(5) 0.111(8) 0.054(5) 0.014(5) 0.015(4) 0.047(5)
C103 0.030(3) 0.042(4) 0.040(4) -0.008(3) -0.003(3) 0.006(3)
C104 0.043(4) 0.051(4) 0.045(4) -0.014(3) -0.011(3) 0.004(3)
C105 0.037(4) 0.070(5) 0.065(5) -0.038(5) -0.013(4) 0.006(4)
C106 0.054(5) 0.062(5) 0.078(6) -0.026(5) 0.015(4) -0.017(4)
C107 0.058(4) 0.052(5) 0.055(4) -0.010(4) 0.007(3) -0.016(4)
C108 0.049(4) 0.043(4) 0.040(4) -0.001(3) 0.001(3) -0.012(3)
C109 0.099(8) 0.081(8) 0.079(7) -0.014(6) 0.026(6) -0.045(6)
F110 0.113(5) 0.069(4) 0.129(5) 0.007(4) 0.020(4) -0.034(4)
F111 0.152(6) 0.113(6) 0.091(4) 0.036(4) -0.009(4) -0.071(5)
F112 0.223(9) 0.092(5) 0.157(7) 0.016(5) 0.130(7) 0.016(6)
C113 0.058(6) 0.091(8) 0.107(9) -0.059(7) -0.039(6) 0.005(5)
F114 0.121(5) 0.096(5) 0.063(3) -0.024(3) -0.031(3) -0.018(4)
F115 0.107(5) 0.166(7) 0.090(4) -0.053(4) -0.011(3) -0.083(5)
F116 0.150(7) 0.210(10) 0.218(9) -0.140(8) -0.138(7) 0.114(7)

loop_
_atom_type_symbol
_atom_type_scat_dispersion_real
_atom_type_scat_dispersion_imag
_atom_type_scat_Cromer_Mann_a1
_atom_type_scat_Cromer_Mann_b1
_atom_type_scat_Cromer_Mann_a2
_atom_type_scat_Cromer_Mann_b2
_atom_type_scat_Cromer_Mann_a3
_atom_type_scat_Cromer_Mann_b3
_atom_type_scat_Cromer_Mann_a4
_atom_type_scat_Cromer_Mann_b4
_atom_type_scat_Cromer_Mann_c
_atom_type_scat_source
C 0.0033 0.0016 2.3100 20.8439 1.0200 10.2075 1.5886 0.5687 0.8650 51.6512 0.2156 'International Tables Vol C 4.2.6.8 and 6.1.1.4'
H 0.0000 0.0000 0.4930 10.5109 0.3229 26.1257 0.1402 3.1424 0.0408 57.7998 0.0030 'International Tables Vol C 4.2.6.8 and 6.1.1.4'
B 0.0013 0.0007 2.0545 23.2185 1.3326 1.0210 1.0979 60.3498 0.7068 0.1403 -0.1932 'International Tables Vol C 4.2.6.8 and 6.1.1.4'
Ir -1.4442 7.9887 27.3049 1.5928 16.7296 8.8655 15.6115 0.4179 5.8338 45.0011 11.4722 'International Tables Vol C 4.2.6.8 and 6.1.1.4'
N 0.0061 0.0033 12.2126 0.0057 3.1322 9.8933 2.0125 28.9975 1.1663 0.5826 -11.5290 'International Tables Vol C 4.2.6.8 and 6.1.1.4'
F 0.0171 0.0103 3.5392 10.2825 2.6412 4.2944 1.5170 0.2615 1.0243 26.1476 0.2776 'International Tables Vol C 4.2.6.8 and 6.1.1.4'
O 0.0106 0.0060 3.0485 13.2771 2.2868 5.7011 1.5463 0.3239 0.8670 32.9089 0.2508 'International Tables Vol C 4.2.6.8 and 6.1.1.4'

loop_
_geom_angle_atom_site_label_1
_geom_angle_atom_site_label_2
_geom_angle_atom_site_label_3
_geom_angle
_geom_angle_publ_flag
C2 Ir1 C3 35.5(2) yes
C2 Ir1 C8 111.5(2) yes
C3 Ir1 C8 76.2(2) yes
C2 Ir1 C31 81.4(2) yes
C3 Ir1 C31 116.7(2) yes
C8 Ir1 C31 167.1(2) yes
C2 Ir1 C55 157.1(3) yes
C3 Ir1 C55 154.9(3) yes
C8 Ir1 C55 86.4(2) yes
C31 Ir1 C55 81.2(3) yes
C2 Ir1 H1 103.9 no
C3 Ir1 H1 106.6 no
C8 Ir1 H1 87.9 no
C31 Ir1 H1 88.6 no
C55 Ir1 H1 90.4 no
Ir1 C2 C3 74.9(4) yes
Ir1 C2 H21 115.0 no
C3 C2 H21 118.5 no
Ir1 C2 H22 116.3 no
C3 C2 H22 118.1 no
H21 C2 H22 110.2 no
Ir1 C3 C2 69.7(4) yes
Ir1 C3 C4 119.1(5) yes
C2 C3 C4 120.3(6) yes
Ir1 C3 C5 103.8(4) yes
C2 C3 C5 120.1(6) yes
C4 C3 C5 114.3(5) yes
C3 C4 H43 110.4 no
C3 C4 H41 108.8 no
H43 C4 H41 109.4 no
C3 C4 H42 109.3 no
H43 C4 H42 109.6 no
H41 C4 H42 109.3 no
C3 C5 C6 121.0(6) yes
C3 C5 C30 120.5(6) yes
C6 C5 C30 118.5(7) yes
C5 C6 N7 116.6(6) yes
C5 C6 C24 122.0(6) yes
N7 C6 C24 121.4(6) yes
C6 N7 C8 123.0(5) yes
C6 N7 C11 125.8(6) yes
C8 N7 C11 110.7(6) yes
Ir1 C8 N7 124.7(5) yes
Ir1 C8 N9 131.3(5) yes
N7 C8 N9 104.0(5) yes
C8 N9 C10 111.5(5) yes
C8 N9 C12 128.6(5) yes
C10 N9 C12 119.8(5) yes
N9 C10 C11 106.6(6) yes
N9 C10 H101 126.1 no
C11 C10 H101 127.4 no
N7 C11 C10 107.2(6) yes
N7 C11 H111 126.6 no
C10 C11 H111 126.2 no
N9 C12 C13 118.1(6) yes
N9 C12 C20 118.3(6) yes
C13 C12 C20 123.2(7) yes
C12 C13 C14 123.8(7) yes
C12 C13 C17 116.8(7) yes
C14 C13 C17 119.4(7) yes
C13 C14 C15 109.9(6) yes
C13 C14 C16 114.1(6) yes
C15 C14 C16 109.5(6) yes
C13 C14 H141 107.3 no
C15 C14 H141 107.8 no
C16 C14 H141 108.1 no
C14 C15 H152 109.5 no
C14 C15 H151 110.2 no
H152 C15 H151 109.1 no
C14 C15 H153 109.4 no
H152 C15 H153 109.4 no
H151 C15 H153 109.1 no
C14 C16 H162 109.9 no
C14 C16 H163 109.2 no
H162 C16 H163 109.3 no
C14 C16 H161 110.2 no
H162 C16 H161 109.0 no
H163 C16 H161 109.2 no
C13 C17 C18 120.4(7) yes
C13 C17 H171 119.4 no
C18 C17 H171 120.3 no
C17 C18 C19 121.1(7) yes
C17 C18 H181 118.8 no
C19 C18 H181 120.1 no
C18 C19 C20 121.8(7) yes
C18 C19 H191 119.0 no
C20 C19 H191 119.2 no
C12 C20 C19 116.7(7) yes
C12 C20 C21 122.1(6) yes
C19 C20 C21 121.2(7) yes
C20 C21 C22 110.4(6) yes
C20 C21 C23 114.7(7) yes
C22 C21 C23 111.6(7) yes
C20 C21 H211 107.3 no
C22 C21 H211 105.5 no
C23 C21 H211 106.8 no
C21 C22 H221 109.7 no
C21 C22 H223 107.9 no
H221 C22 H223 109.5 no
C21 C22 H222 109.9 no
H221 C22 H222 110.1 no
H223 C22 H222 109.7 no
C21 C23 H232 109.6 no
C21 C23 H231 109.4 no
H232 C23 H231 109.4 no
C21 C23 H233 109.9 no
H232 C23 H233 109.5 no
H231 C23 H233 109.1 no
C6 C24 C25 124.2(6) yes
C6 C24 C28 116.5(7) yes
C25 C24 C28 119.3(7) yes
C24 C25 C26 112.2(7) yes
C24 C25 C27 110.4(7) yes
C26 C25 C27 109.7(7) yes
C24 C25 H251 108.1 no
C26 C25 H251 107.9 no
C27 C25 H251 108.5 no
C25 C26 H262 109.5 no
C25 C26 H263 109.9 no
H262 C26 H263 109.4 no
C25 C26 H261 110.2 no
H262 C26 H261 109.3 no
H263 C26 H261 108.5 no
C25 C27 H273 108.6 no
C25 C27 H271 110.1 no
H273 C27 H271 109.3 no
C25 C27 H272 110.1 no
H273 C27 H272 109.4 no
H271 C27 H272 109.5 no
C24 C28 C29 121.7(8) yes
C24 C28 H281 118.9 no
C29 C28 H281 119.4 no
C28 C29 C30 120.7(8) yes
C28 C29 H291 119.7 no
C30 C29 H291 119.6 no
C5 C30 C29 120.4(7) yes
C5 C30 H301 119.9 no
C29 C30 H301 119.7 no
Ir1 C31 N32 120.1(5) yes
Ir1 C31 N35 136.4(5) yes
N32 C31 N35 103.2(5) yes
C31 N32 C33 112.0(6) yes
C31 N32 C48 119.2(5) yes
C33 N32 C48 128.3(6) yes
N32 C33 C34 105.3(7) yes
N32 C33 H331 126.8 no
C34 C33 H331 127.9 no
C33 C34 N35 107.9(7) yes
C33 C34 H341 126.5 no
N35 C34 H341 125.6 no
C34 N35 C31 111.6(6) yes
C34 N35 C36 123.7(6) yes
C31 N35 C36 124.7(5) yes
N35 C36 C37 117.9(7) yes
N35 C36 C41 118.2(7) yes
C37 C36 C41 123.8(7) yes
C36 C37 C38 117.1(8) yes
C36 C37 C45 122.4(7) yes
C38 C37 C45 120.4(8) yes
C37 C38 C39 120.7(9) yes
C37 C38 H381 119.7 no
C39 C38 H381 119.6 no
C38 C39 C40 121.4(8) yes
C38 C39 H391 119.1 no
C40 C39 H391 119.4 no
C39 C40 C41 120.7(9) yes
C39 C40 H401 119.8 no
C41 C40 H401 119.5 no
C40 C41 C36 116.2(8) yes
C40 C41 C42 120.4(8) yes
C36 C41 C42 123.2(7) yes
C41 C42 C43 108.7(7) yes
C41 C42 C44 113.2(7) yes
C43 C42 C44 110.1(8) yes
C41 C42 H421 108.2 no
C43 C42 H421 108.7 no
C44 C42 H421 107.9 no
C42 C43 H432 108.3 no
C42 C43 H431 110.3 no
H432 C43 H431 109.4 no
C42 C43 H433 110.2 no
H432 C43 H433 109.0 no
H431 C43 H433 109.6 no
C42 C44 H442 109.5 no
C42 C44 H443 109.5 no
H442 C44 H443 109.0 no
C42 C44 H441 109.8 no
H442 C44 H441 109.4 no
H443 C44 H441 109.7 no
C37 C45 C46 113.7(8) yes
C37 C45 C47 108.7(6) yes
C46 C45 C47 109.7(8) yes
C37 C45 H451 108.3 no
C46 C45 H451 108.2 no
C47 C45 H451 108.0 no
C45 C46 H462 110.5 no
C45 C46 H461 110.1 no
H462 C46 H461 109.4 no
C45 C46 H463 108.6 no
H462 C46 H463 109.2 no
H461 C46 H463 109.0 no
C45 C47 H472 110.2 no
C45 C47 H471 108.9 no
H472 C47 H471 109.4 no
C45 C47 H473 109.5 no
H472 C47 H473 109.8 no
H471 C47 H473 109.0 no
N32 C48 C49 120.5(6) yes
N32 C48 C53 115.5(6) yes
C49 C48 C53 123.8(7) yes
C48 C49 C50 116.5(6) yes
C48 C49 C57 122.3(6) yes
C50 C49 C57 121.1(6) yes
C49 C50 C51 119.7(7) yes
C49 C50 H501 120.0 no
C51 C50 H501 120.3 no
C50 C51 C52 121.5(8) yes
C50 C51 H511 118.6 no
C52 C51 H511 120.0 no
C51 C52 C53 120.6(7) yes
C51 C52 H521 119.1 no
C53 C52 H521 120.3 no
C48 C53 C52 117.9(7) yes
C48 C53 C54 118.4(7) yes
C52 C53 C54 123.7(7) yes
C53 C54 C55 110.7(6) yes
C53 C54 C56 114.7(9) yes
C55 C54 C56 113.5(7) yes
C53 C54 H541 105.3 no
C55 C54 H541 105.5 no
C56 C54 H541 106.3 no
C54 C55 Ir1 112.4(5) yes
C54 C55 H551 111.2 no
Ir1 C55 H551 105.0 no
C54 C55 H552 109.0 no
Ir1 C55 H552 110.4 no
H551 C55 H552 108.8 no
C54 C56 H561 109.7 no
C54 C56 H562 106.0 no
H561 C56 H562 110.4 no
C54 C56 H563 107.9 no
H561 C56 H563 111.1 no
H562 C56 H563 111.6 no
C49 C57 C58 113.5(6) yes
C49 C57 C59 109.5(6) yes
C58 C57 C59 109.5(6) yes
C49 C57 H571 107.9 no
C58 C57 H571 108.2 no
C59 C57 H571 108.1 no
C57 C58 H581 109.3 no
C57 C58 H582 111.0 no
H581 C58 H582 109.1 no
C57 C58 H583 109.4 no
H581 C58 H583 108.8 no
H582 C58 H583 109.2 no
C57 C59 H593 109.0 no
C57 C59 H592 110.1 no
H593 C59 H592 108.8 no
C57 C59 H591 110.4 no
H593 C59 H591 109.7 no
H592 C59 H591 108.9 no
F60 C61 F62 108.0(7) yes
F60 C61 F63 103.6(6) yes
F62 C61 F63 105.4(7) yes
F60 C61 C64 112.8(6) yes
F62 C61 C64 114.8(6) yes
F63 C61 C64 111.5(8) yes
C61 C64 C65 119.6(7) yes
C61 C64 C69 120.0(7) yes
C65 C64 C69 120.4(6) yes
C64 C65 C66 122.2(6) yes
C64 C65 H651 118.8 no
C66 C65 H651 118.9 no
C65 C66 C67 115.8(6) yes
C65 C66 B74 121.2(6) yes
C67 C66 B74 122.6(6) yes
C66 C67 C68 122.1(6) yes
C66 C67 H671 119.2 no
C68 C67 H671 118.7 no
C67 C68 C69 120.7(7) yes
C67 C68 C70 119.3(7) yes
C69 C68 C70 120.0(6) yes
C64 C69 C68 118.6(6) yes
C64 C69 H691 120.2 no
C68 C69 H691 121.2 no
C68 C70 F71 113.8(7) yes
C68 C70 F72 113.8(7) yes
F71 C70 F72 104.5(7) yes
C68 C70 F73 113.5(8) yes
F71 C70 F73 105.8(8) yes
F72 C70 F73 104.6(8) yes
C66 B74 C75 104.9(5) yes
C66 B74 C89 111.4(5) yes
C75 B74 C89 111.6(5) yes
C66 B74 C103 113.8(5) yes
C75 B74 C103 110.5(5) yes
C89 B74 C103 104.8(5) yes
B74 C75 C76 121.7(6) yes
B74 C75 C80 122.0(5) yes
C76 C75 C80 116.2(6) yes
C75 C76 C77 122.6(6) yes
C75 C76 H761 118.8 no
C77 C76 H761 118.5 no
C76 C77 C78 120.3(6) yes
C76 C77 C85 119.2(6) yes
C78 C77 C85 120.4(6) yes
C77 C78 C79 118.1(6) yes
C77 C78 H781 120.8 no
C79 C78 H781 121.2 no
C78 C79 C80 121.1(6) yes
C78 C79 C81 119.5(6) yes
C80 C79 C81 119.4(6) yes
C75 C80 C79 121.7(6) yes
C75 C80 H801 119.4 no
C79 C80 H801 118.9 no
C79 C81 F82 111.5(6) yes
C79 C81 F83 114.5(6) yes
F82 C81 F83 102.0(8) yes
C79 C81 F84 115.4(6) yes
F82 C81 F84 101.8(8) yes
F83 C81 F84 110.2(8) yes
C77 C85 F86 112.2(7) yes
C77 C85 F87 113.9(7) yes
F86 C85 F87 105.5(7) yes
C77 C85 F88 112.9(6) yes
F86 C85 F88 104.1(7) yes
F87 C85 F88 107.5(7) yes
B74 C89 C90 122.7(5) yes
B74 C89 C94 121.9(5) yes
C90 C89 C94 115.3(6) yes
C89 C90 C91 122.7(6) yes
C89 C90 H901 119.3 no
C91 C90 H901 118.0 no
C90 C91 C92 120.4(6) yes
C90 C91 C99 119.7(6) yes
C92 C91 C99 119.8(6) yes
C91 C92 C93 118.1(6) yes
C91 C92 H921 120.8 no
C93 C92 H921 121.0 no
C92 C93 C94 120.6(6) yes
C92 C93 C95 119.4(6) yes
C94 C93 C95 120.1(6) yes
C93 C94 C89 122.8(6) yes
C93 C94 H941 118.8 no
C89 C94 H941 118.4 no
C93 C95 F96 114.6(7) yes
C93 C95 F97 110.5(8) yes
F96 C95 F97 104.3(7) yes
C93 C95 F98 113.8(7) yes
F96 C95 F98 109.7(8) yes
F97 C95 F98 102.8(8) yes
C91 C99 F1000 112.1(6) yes
C91 C99 F1010 118.1(6) yes
F1000 C99 F1010 105.54(10) yes
C91 C99 F1020 110.1(7) yes
F1000 C99 F1020 90.24(10) yes
F1010 C99 F1020 117.12(10) yes
B74 C103 C104 125.0(6) yes
B74 C103 C108 119.2(6) yes
C104 C103 C108 115.8(7) yes
C103 C104 C105 122.2(8) yes
C103 C104 H1041 119.5 no
C105 C104 H1041 118.4 no
C104 C105 C106 120.1(7) yes
C104 C105 C113 117.9(9) yes
C106 C105 C113 121.8(9) yes
C105 C106 C107 118.8(8) yes
C105 C106 H1061 120.7 no
C107 C106 H1061 120.5 no
C106 C107 C108 120.6(8) yes
C106 C107 C109 119.9(8) yes
C108 C107 C109 119.4(7) yes
C107 C108 C103 122.4(7) yes
C107 C108 H1081 117.8 no
C103 C108 H1081 119.8 no
C107 C109 F110 114.3(9) yes
C107 C109 F111 114.7(8) yes
F110 C109 F111 104.1(10) yes
C107 C109 F112 111.7(10) yes
F110 C109 F112 104.8(8) yes
F111 C109 F112 106.3(10) yes
C105 C113 F114 113.4(8) yes
C105 C113 F115 111.7(11) yes
F114 C113 F115 105.1(8) yes
C105 C113 F116 112.9(8) yes
F114 C113 F116 103.2(12) yes
F115 C113 F116 109.9(9) yes

loop_
_geom_bond_atom_site_label_1
_geom_bond_atom_site_label_2
_geom_bond_distance
_geom_bond_publ_flag
Ir1 C2 2.237(6) yes
Ir1 C3 2.303(6) yes
Ir1 C8 2.041(6) yes
Ir1 C31 2.053(6) yes
Ir1 C55 2.117(7) yes
Ir1 H1 1.511 no
C2 C3 1.385(9) yes
C2 H21 0.967 no
C2 H22 0.963 no
C3 C4 1.522(9) yes
C3 C5 1.498(10) yes
C4 H43 0.960 no
C4 H41 0.956 no
C4 H42 0.960 no
C5 C6 1.414(9) yes
C5 C30 1.379(10) yes
C6 N7 1.440(9) yes
C6 C24 1.397(9) yes
N7 C8 1.373(8) yes
N7 C11 1.389(8) yes
C8 N9 1.359(8) yes
N9 C10 1.391(8) yes
N9 C12 1.462(8) yes
C10 C11 1.345(10) yes
C10 H101 0.927 no
C11 H111 0.922 no
C12 C13 1.377(9) yes
C12 C20 1.41(1) yes
C13 C14 1.519(10) yes
C13 C17 1.429(10) yes
C14 C15 1.539(10) yes
C14 C16 1.531(10) yes
C14 H141 0.976 no
C15 H152 0.963 no
C15 H151 0.953 no
C15 H153 0.958 no
C16 H162 0.959 no
C16 H163 0.963 no
C16 H161 0.959 no
C17 C18 1.367(11) yes
C17 H171 0.929 no
C18 C19 1.360(11) yes
C18 H181 0.930 no
C19 C20 1.387(10) yes
C19 H191 0.922 no
C20 C21 1.517(10) yes
C21 C22 1.527(11) yes
C21 C23 1.493(11) yes
C21 H211 0.973 no
C22 H221 0.961 no
C22 H223 0.960 no
C22 H222 0.961 no
C23 H232 0.962 no
C23 H231 0.964 no
C23 H233 0.960 no
C24 C25 1.522(10) yes
C24 C28 1.405(11) yes
C25 C26 1.527(10) yes
C25 C27 1.554(11) yes
C25 H251 0.979 no
C26 H262 0.963 no
C26 H263 0.963 no
C26 H261 0.958 no
C27 H273 0.966 no
C27 H271 0.960 no
C27 H272 0.960 no
C28 C29 1.372(12) yes
C28 H281 0.931 no
C29 C30 1.377(12) yes
C29 H291 0.926 no
C30 H301 0.931 no
C31 N32 1.367(8) yes
C31 N35 1.347(9) yes
N32 C33 1.393(8) yes
N32 C48 1.440(9) yes
C33 C34 1.336(12) yes
C33 H331 0.927 no
C34 N35 1.382(9) yes
C34 H341 0.929 no
N35 C36 1.459(10) yes
C36 C37 1.384(11) yes
C36 C41 1.397(11) yes
C37 C38 1.388(11) yes
C37 C45 1.527(12) yes
C38 C39 1.379(13) yes
C38 H381 0.930 no
C39 C40 1.355(13) yes
C39 H391 0.930 no
C40 C41 1.413(11) yes
C40 H401 0.927 no
C41 C42 1.506(12) yes
C42 C43 1.546(11) yes
C42 C44 1.525(12) yes
C42 H421 0.978 no
C43 H432 0.961 no
C43 H431 0.963 no
C43 H433 0.963 no
C44 H442 0.968 no
C44 H443 0.964 no
C44 H441 0.960 no
C45 C46 1.505(12) yes
C45 C47 1.544(12) yes
C45 H451 0.976 no
C46 H462 0.962 no
C46 H461 0.958 no
C46 H463 0.965 no
C47 H472 0.962 no
C47 H471 0.962 no
C47 H473 0.960 no
C48 C49 1.387(9) yes
C48 C53 1.402(10) yes
C49 C50 1.400(10) yes
C49 C57 1.516(9) yes
C50 C51 1.407(12) yes
C50 H501 0.927 no
C51 C52 1.363(12) yes
C51 H511 0.931 no
C52 C53 1.366(12) yes
C52 H521 0.933 no
C53 C54 1.574(11) yes
C54 C55 1.573(11) yes
C54 C56 1.468(12) yes
C54 H541 0.990 no
C55 H551 0.968 no
C55 H552 0.971 no
C56 H561 0.990 no
C56 H562 0.999 no
C56 H563 1.001 no
C57 C58 1.538(11) yes
C57 C59 1.551(11) yes
C57 H571 0.982 no
C58 H581 0.962 no
C58 H582 0.964 no
C58 H583 0.964 no
C59 H593 0.960 no
C59 H592 0.963 no
C59 H591 0.965 no
F60 C61 1.324(9) yes
C61 F62 1.294(10) yes
C61 F63 1.347(10) yes
C61 C64 1.488(10) yes
C64 C65 1.386(10) yes
C64 C69 1.388(10) yes
C65 C66 1.402(9) yes
C65 H651 0.938 no
C66 C67 1.404(9) yes
C66 B74 1.641(9) yes
C67 C68 1.384(9) yes
C67 H671 0.927 no
C68 C69 1.384(10) yes
C68 C70 1.483(11) yes
C69 H691 0.925 no
C70 F71 1.349(10) yes
C70 F72 1.335(10) yes
C70 F73 1.328(11) yes
B74 C75 1.650(9) yes
B74 C89 1.654(9) yes
B74 C103 1.642(10) yes
C75 C76 1.386(9) yes
C75 C80 1.389(9) yes
C76 C77 1.388(9) yes
C76 H761 0.931 no
C77 C78 1.377(9) yes
C77 C85 1.490(9) yes
C78 C79 1.387(9) yes
C78 H781 0.933 no
C79 C80 1.385(9) yes
C79 C81 1.499(9) yes
C80 H801 0.931 no
C81 F82 1.340(10) yes
C81 F83 1.267(9) yes
C81 F84 1.292(9) yes
C85 F86 1.326(10) yes
C85 F87 1.313(9) yes
C85 F88 1.317(9) yes
C89 C90 1.406(9) yes
C89 C94 1.391(9) yes
C90 C91 1.397(9) yes
C90 H901 0.931 no
C91 C92 1.387(10) yes
C91 C99 1.477(8) yes
C92 C93 1.392(9) yes
C92 H921 0.924 no
C93 C94 1.398(9) yes
C93 C95 1.501(10) yes
C94 H941 0.930 no
C95 F96 1.305(9) yes
C95 F97 1.362(12) yes
C95 F98 1.275(11) yes
C99 F1000 1.371(7) yes
C99 F1010 1.240(8) yes
C99 F1020 1.361(8) yes
C103 C104 1.401(9) yes
C103 C108 1.390(10) yes
C104 C105 1.395(11) yes
C104 H1041 0.934 no
C105 C106 1.386(13) yes
C105 C113 1.507(12) yes
C106 C107 1.373(11) yes
C106 H1061 0.926 no
C107 C108 1.393(10) yes
C107 C109 1.487(13) yes
C108 H1081 0.932 no
C109 F110 1.308(12) yes
C109 F111 1.348(13) yes
C109 F112 1.319(13) yes
C113 F114 1.334(13) yes
C113 F115 1.324(13) yes
C113 F116 1.314(12) yes

loop_
_geom_hbond_atom_site_label_D
_geom_hbond_atom_site_label_H
_geom_hbond_atom_site_label_A
_geom_hbond_angle_DHA
_geom_hbond_distance_DH
_geom_hbond_distance_HA
_geom_hbond_distance_DA
_geom_hbond_publ_flag
C25 H251 C11 122 0.98 2.49 3.132(11) yes

loop_
_platon_squeeze_void_nr
_platon_squeeze_void_average_x
_platon_squeeze_void_average_y
_platon_squeeze_void_average_z
_platon_squeeze_void_volume
_platon_squeeze_void_count_electrons
_platon_squeeze_void_content
1 0.701 -0.054 0.350 334 47 ' '
2 0.299 0.054 0.650 334 46 ' '
3 0.299 0.446 0.150 333 48 ' '
4 0.893 0.208 0.083 7 1 ' '
5 0.893 0.292 0.583 7 1 ' '
6 0.701 0.554 0.850 334 47 ' '
7 0.107 0.708 0.417 7 1 ' '
8 0.107 0.792 0.917 7 1 ' '
